data_2208134
loop_
_publ_author_name
'Xu, Ji-Yang'
'Zapata, Fatima'
'Courtney, Brandy H.'
'Fronczek, Frank R.'
'Chen, Banglin'

_publ_section_title
Poly[bis(\m~2~-<i>trans</i>-di-4-pyridylethylene-\k^2^<i>N</i>:<i>N</i>')bis(nitrato-\k^2^<i>O</i>,<i>O</i>')bis(\m~4~-succinato-\k^4^<i>O</i>:<i>O</i>':<i>O</i>'':<i>O</i>''')(\m~4~-succinato-\k^4^<i>O</i>:<i>O</i>:<i>O</i>':<i>O</i>')tetrazinc(II)]
_journal_coeditor_code NG6284
_journal_issue 2
_journal_name_full 'Acta Crystallographica Section E'
_journal_page_first m382
_journal_page_last m384
_journal_paper_doi 10.1107/S1600536806002935
_journal_volume 62
_journal_year 2006
_chemical_formula_iupac '[Zn4 (C4 H4 O4)3 (N O3)2 (C12 H10 N2)2]'
_chemical_formula_moiety 'C36 H32 N6 O18 Zn4'
_chemical_formula_sum 'C36 H32 N6 O18 Zn4'
_chemical_formula_weight 1098.16
_chemical_name_systematic
;
Poly[bis(\m~2~-trans-di-4-pyridylethylene-\k^2^N:N')bis(nitrato-\k^2^O,O')
bis(\m~4~-succinato-\k^4^O:O':O'':O''')(\m~4~-succinato-
\k^4^O:O:O':O')tetrazinc(II)
;
_space_group_IT_number 2
_symmetry_cell_setting triclinic
_symmetry_space_group_name_Hall '-P 1'
_symmetry_space_group_name_H-M 'P -1'
_atom_sites_solution_hydrogens geom
_atom_sites_solution_primary direct
_atom_sites_solution_secondary difmap
_audit_creation_method SHELXL-97
_cell_angle_alpha 82.58(2)
_cell_angle_beta 80.87(2)
_cell_angle_gamma 69.097(14)
_cell_formula_units_Z 1
_cell_length_a 9.615(4)
_cell_length_b 9.804(4)
_cell_length_c 11.729(4)
_cell_measurement_reflns_used 4442
_cell_measurement_temperature 110
_cell_measurement_theta_max 28.283
_cell_measurement_theta_min 2.546
_cell_volume 1016.6(7)
_computing_cell_refinement 'DENZO and SCALEPACK (Otwinowski & Minor, 1997)'
_computing_data_collection 'COLLECT (Nonius, 2000)'
_computing_data_reduction 'DENZO and SCALEPACK'
_computing_molecular_graphics 'ORTEP-3 for Windows (Farrugia, 1997)'
_computing_publication_material SHELXL97
_computing_structure_refinement 'SHELXL97 (Sheldrick, 1997)'
_computing_structure_solution 'SHELXS97 (Sheldrick, 1997)'
_diffrn_ambient_temperature 110
_diffrn_measured_fraction_theta_full 0.979
_diffrn_measured_fraction_theta_max 0.979
_diffrn_measurement_device_type 'Nonius KappaCCD (with an Oxford Cryosystems Cryostream cooler)'
_diffrn_measurement_method '\w scans with \k offsets'
_diffrn_radiation_monochromator graphite
_diffrn_radiation_source 'fine-focus sealed tube'
_diffrn_radiation_type MoK\a
_diffrn_radiation_wavelength 0.71073
_diffrn_reflns_av_R_equivalents 0.0587
_diffrn_reflns_av_sigmaI/netI 0.0957
_diffrn_reflns_limit_h_max 12
_diffrn_reflns_limit_h_min -12
_diffrn_reflns_limit_k_max 12
_diffrn_reflns_limit_k_min -13
_diffrn_reflns_limit_l_max 14
_diffrn_reflns_limit_l_min -15
_diffrn_reflns_number 16627
_diffrn_reflns_theta_full 28.29
_diffrn_reflns_theta_max 28.29
_diffrn_reflns_theta_min 2.59
_diffrn_standards_decay_% 0
_diffrn_standards_interval_count 0
_diffrn_standards_interval_time 0
_diffrn_standards_number 0
_exptl_absorpt_coefficient_mu 2.417
_exptl_absorpt_correction_T_max 0.930
_exptl_absorpt_correction_T_min 0.861
_exptl_absorpt_correction_type multi-scan
_exptl_absorpt_process_details '(DENZO and SCALEPACK; Otwinowski & Minor, 1997)'
_exptl_crystal_colour colorless
_exptl_crystal_density_diffrn 1.794
_exptl_crystal_density_method 'not measured'
_exptl_crystal_description fragment
_exptl_crystal_F_000 554
_exptl_crystal_size_max 0.08
_exptl_crystal_size_mid 0.08
_exptl_crystal_size_min 0.03
_refine_diff_density_max 0.586
_refine_diff_density_min -0.522
_refine_ls_extinction_method none
_refine_ls_goodness_of_fit_ref 1.012
_refine_ls_hydrogen_treatment constr
_refine_ls_matrix_type full
_refine_ls_number_parameters 289
_refine_ls_number_reflns 4947
_refine_ls_number_restraints 0
_refine_ls_restrained_S_all 1.012
_refine_ls_R_factor_all 0.0950
_refine_ls_R_factor_gt 0.0497
_refine_ls_shift/su_max 0.001
_refine_ls_shift/su_mean 0.000
_refine_ls_structure_factor_coef Fsqd
_refine_ls_weighting_details 'calc w=1/[\s^2^(Fo^2^)+(0.0226P)^2^+1.0067P] where P=(Fo^2^+2Fc^2^)/3'
_refine_ls_weighting_scheme calc
_refine_ls_wR_factor_gt 0.0752
_refine_ls_wR_factor_ref 0.0857
_reflns_number_gt 3320
_reflns_number_total 4947
_reflns_threshold_expression I>2\s(I)
_cod_data_source_file ng6284.cif
_cod_data_source_block I
_cod_database_code 2208134
_cod_database_fobs_code 2208134

loop_
_symmetry_equiv_pos_as_xyz
'x, y, z'
'-x, -y, -z'

loop_
_atom_site_label
_atom_site_fract_x
_atom_site_fract_y
_atom_site_fract_z
_atom_site_U_iso_or_equiv
_atom_site_adp_type
_atom_site_calc_flag
_atom_site_refinement_flags
_atom_site_occupancy
_atom_site_type_symbol
Zn1 0.28403(5) 0.39548(4) 0.66022(3) 0.01422(12) Uani d . 1 Zn
Zn2 0.35078(5) 0.64970(5) 0.75451(3) 0.01649(12) Uani d . 1 Zn
O1 0.5071(3) 0.3385(3) 0.6503(2) 0.0173(6) Uani d . 1 O
O2 0.5581(3) 0.5169(3) 0.7182(2) 0.0201(6) Uani d . 1 O
O3 0.2140(3) 0.5894(3) 0.56497(19) 0.0172(6) Uani d . 1 O
O4 0.2745(3) 0.7706(3) 0.61817(19) 0.0180(6) Uani d . 1 O
O5 0.2621(3) 0.4998(3) 0.82363(19) 0.0164(6) Uani d . 1 O
O6 0.0626(3) 0.6969(3) 0.8629(2) 0.0217(6) Uani d . 1 O
O7 0.2530(3) 0.2062(3) 0.7716(2) 0.0219(6) Uani d . 1 O
O8 0.0602(3) 0.3910(3) 0.7258(2) 0.0188(6) Uani d . 1 O
O9 0.0270(3) 0.2037(3) 0.8337(2) 0.0312(7) Uani d . 1 O
N1 0.2890(3) 0.2883(3) 0.5148(2) 0.0161(7) Uani d . 1 N
N2 0.3659(3) 0.7616(3) 0.8804(2) 0.0168(7) Uani d . 1 N
N3 0.1108(4) 0.2644(4) 0.7786(3) 0.0211(7) Uani d . 1 N
C1 0.1649(4) 0.3185(4) 0.4644(3) 0.0210(9) Uani d . 1 C
H1 0.0743 0.3852 0.4992 0.025 Uiso calc R 1 H
C2 0.1595(4) 0.2595(4) 0.3653(3) 0.0203(9) Uani d . 1 C
H2 0.0682 0.2865 0.3326 0.024 Uiso calc R 1 H
C3 0.2915(4) 0.1587(4) 0.3137(3) 0.0171(8) Uani d . 1 C
C4 0.4213(4) 0.1268(4) 0.3657(3) 0.0181(8) Uani d . 1 C
H4 0.5134 0.0594 0.3338 0.022 Uiso calc R 1 H
C5 0.4156(4) 0.1936(4) 0.4640(3) 0.0169(8) Uani d . 1 C
H5 0.5057 0.1715 0.4974 0.020 Uiso calc R 1 H
C6 0.4812(4) 0.7078(4) 0.9445(3) 0.0184(8) Uani d . 1 C
H6 0.5596 0.6194 0.9248 0.022 Uiso calc R 1 H
C7 0.4898(4) 0.7752(4) 1.0367(3) 0.0182(8) Uani d . 1 C
H7 0.5731 0.7334 1.0796 0.022 Uiso calc R 1 H
C8 0.3769(4) 0.9050(4) 1.0680(3) 0.0176(8) Uani d . 1 C
C9 0.2581(4) 0.9610(4) 1.0009(3) 0.0215(9) Uani d . 1 C
H9 0.1793 1.0500 1.0184 0.026 Uiso calc R 1 H
C10 0.2552(4) 0.8874(4) 0.9095(3) 0.0220(9) Uani d . 1 C
H10 0.1727 0.9261 0.8656 0.026 Uiso calc R 1 H
C11 0.3885(4) 0.9753(4) 1.1671(3) 0.0187(8) Uani d . 1 C
H11 0.4787 0.9349 1.2020 0.022 Uiso calc R 1 H
C12 0.2820(4) 1.0919(4) 1.2124(3) 0.0200(8) Uani d . 1 C
H12 0.1933 1.1345 1.1758 0.024 Uiso calc R 1 H
C13 0.5958(4) 0.3931(4) 0.6789(3) 0.0140(8) Uani d . 1 C
C14 0.2293(4) 0.7125(4) 0.5472(3) 0.0157(8) Uani d . 1 C
C15 0.1916(4) 0.7978(4) 0.4326(3) 0.0183(8) Uani d . 1 C
H15A 0.2430 0.8708 0.4159 0.022 Uiso calc R 1 H
H15B 0.0822 0.8513 0.4376 0.022 Uiso calc R 1 H
C16 0.2396(4) 0.6962(4) 0.3340(3) 0.0144(8) Uani d . 1 C
H16A 0.1814 0.6289 0.3480 0.017 Uiso calc R 1 H
H16B 0.2146 0.7559 0.2604 0.017 Uiso calc R 1 H
C17 0.1320(4) 0.5673(4) 0.8835(3) 0.0187(8) Uani d . 1 C
C18 0.0843(4) 0.4747(4) 0.9842(3) 0.0210(9) Uani d . 1 C
H18A 0.1317 0.4782 1.0523 0.025 Uiso calc R 1 H
H18B 0.1206 0.3716 0.9643 0.025 Uiso calc R 1 H

loop_
_atom_site_aniso_label
_atom_site_aniso_U_11
_atom_site_aniso_U_22
_atom_site_aniso_U_33
_atom_site_aniso_U_12
_atom_site_aniso_U_13
_atom_site_aniso_U_23
Zn1 0.0126(2) 0.0158(2) 0.0149(2) -0.00524(18) -0.00110(17) -0.00323(17)
Zn2 0.0195(2) 0.0181(2) 0.0140(2) -0.00821(19) -0.00057(18) -0.00527(18)
O1 0.0080(12) 0.0241(15) 0.0206(14) -0.0044(11) -0.0015(10) -0.0081(11)
O2 0.0155(14) 0.0214(15) 0.0249(15) -0.0071(11) 0.0012(11) -0.0089(12)
O3 0.0209(14) 0.0136(14) 0.0166(13) -0.0055(11) -0.0029(10) 0.0005(10)
O4 0.0228(14) 0.0197(14) 0.0123(13) -0.0088(11) 0.0004(10) -0.0028(11)
O5 0.0148(13) 0.0210(14) 0.0129(13) -0.0063(11) 0.0023(10) -0.0046(11)
O6 0.0177(14) 0.0215(16) 0.0226(14) -0.0037(12) -0.0007(11) -0.0007(12)
O7 0.0131(14) 0.0261(15) 0.0264(15) -0.0064(12) -0.0055(11) 0.0013(12)
O8 0.0175(14) 0.0179(14) 0.0186(14) -0.0040(11) -0.0038(11) 0.0031(11)
O9 0.0208(15) 0.0381(18) 0.0385(17) -0.0192(14) -0.0074(13) 0.0143(14)
N1 0.0196(17) 0.0156(17) 0.0157(16) -0.0077(14) -0.0030(13) -0.0049(13)
N2 0.0202(17) 0.0147(17) 0.0156(16) -0.0060(14) -0.0023(13) -0.0012(13)
N3 0.0197(18) 0.0247(19) 0.0221(18) -0.0108(16) -0.0061(14) 0.0000(14)
C1 0.017(2) 0.021(2) 0.025(2) -0.0037(17) -0.0030(16) -0.0058(17)
C2 0.017(2) 0.023(2) 0.024(2) -0.0051(17) -0.0080(16) -0.0068(17)
C3 0.023(2) 0.015(2) 0.0158(19) -0.0115(16) 0.0002(16) -0.0012(15)
C4 0.0156(19) 0.019(2) 0.018(2) -0.0049(16) 0.0002(15) -0.0029(16)
C5 0.0166(19) 0.014(2) 0.021(2) -0.0053(16) -0.0038(15) -0.0019(16)
C6 0.0135(19) 0.021(2) 0.018(2) -0.0030(16) -0.0019(15) -0.0039(16)
C7 0.018(2) 0.023(2) 0.0135(19) -0.0053(17) -0.0038(15) -0.0030(16)
C8 0.023(2) 0.017(2) 0.0141(19) -0.0085(16) -0.0019(15) 0.0005(15)
C9 0.021(2) 0.016(2) 0.023(2) -0.0004(17) -0.0011(16) -0.0070(16)
C10 0.024(2) 0.016(2) 0.024(2) -0.0010(17) -0.0088(17) -0.0032(17)
C11 0.019(2) 0.019(2) 0.019(2) -0.0067(17) -0.0032(15) 0.0001(16)
C12 0.019(2) 0.021(2) 0.020(2) -0.0063(17) -0.0038(16) -0.0023(16)
C13 0.0172(19) 0.019(2) 0.0059(17) -0.0072(16) 0.0005(14) -0.0003(14)
C14 0.0109(18) 0.019(2) 0.0124(19) -0.0003(15) 0.0034(14) -0.0058(15)
C15 0.0149(19) 0.022(2) 0.0168(19) -0.0066(16) 0.0007(15) -0.0013(16)
C16 0.0146(18) 0.019(2) 0.0099(18) -0.0064(15) -0.0036(14) 0.0008(15)
C17 0.020(2) 0.028(2) 0.0116(19) -0.0098(18) -0.0052(15) -0.0018(16)
C18 0.019(2) 0.017(2) 0.021(2) -0.0012(17) -0.0004(16) 0.0009(16)

loop_
_atom_type_symbol
_atom_type_description
_atom_type_scat_dispersion_real
_atom_type_scat_dispersion_imag
_atom_type_scat_source
C C 0.0033 0.0016 'International Tables Vol C Tables 4.2.6.8 and 6.1.1.4'
H H 0.0000 0.0000 'International Tables Vol C Tables 4.2.6.8 and 6.1.1.4'
N N 0.0061 0.0033 'International Tables Vol C Tables 4.2.6.8 and 6.1.1.4'
O O 0.0106 0.0060 'International Tables Vol C Tables 4.2.6.8 and 6.1.1.4'
Zn Zn 0.2839 1.4301 'International Tables Vol C Tables 4.2.6.8 and 6.1.1.4'

loop_
_geom_angle_atom_site_label_1
_geom_angle_atom_site_label_2
_geom_angle_atom_site_label_3
_geom_angle_site_symmetry_1
_geom_angle_site_symmetry_3
_geom_angle
O1 Zn1 O3 . . 105.79(10)
O1 Zn1 N1 . . 95.03(10)
O3 Zn1 N1 . . 89.11(11)
O1 Zn1 O8 . . 157.64(10)
O3 Zn1 O8 . . 95.84(10)
N1 Zn1 O8 . . 90.85(10)
O1 Zn1 O7 . . 99.52(10)
O3 Zn1 O7 . . 154.69(10)
N1 Zn1 O7 . . 88.64(11)
O8 Zn1 O7 . . 59.00(9)
O1 Zn1 O5 . . 88.94(9)
O3 Zn1 O5 . . 93.65(9)
N1 Zn1 O5 . . 174.38(10)
O8 Zn1 O5 . . 84.00(9)
O7 Zn1 O5 . . 86.78(9)
O1 Zn1 Zn2 . . 72.62(7)
O3 Zn1 Zn2 . . 66.04(7)
N1 Zn1 Zn2 . . 146.75(8)
O8 Zn1 Zn2 . . 112.44(7)
O7 Zn1 Zn2 . . 123.34(7)
O5 Zn1 Zn2 . . 38.57(6)
O4 Zn2 O2 . . 111.41(10)
O4 Zn2 O5 . . 118.65(10)
O2 Zn2 O5 . . 97.71(11)
O4 Zn2 N2 . . 114.37(11)
O2 Zn2 N2 . . 103.29(11)
O5 Zn2 N2 . . 109.12(11)
O4 Zn2 Zn1 . . 87.16(8)
O2 Zn2 Zn1 . . 80.92(8)
O5 Zn2 Zn1 . . 44.76(7)
N2 Zn2 Zn1 . . 153.64(9)
C13 O1 Zn1 . . 135.4(2)
C13 O2 Zn2 . . 125.5(2)
C14 O3 Zn1 . . 142.3(2)
C14 O4 Zn2 . . 117.4(2)
C17 O5 Zn2 . . 107.8(2)
C17 O5 Zn1 . . 123.6(2)
Zn2 O5 Zn1 . . 96.68(9)
N3 O7 Zn1 . . 91.8(2)
N3 O8 Zn1 . . 93.07(19)
C1 N1 C5 . . 116.6(3)
C1 N1 Zn1 . . 120.5(2)
C5 N1 Zn1 . . 122.8(2)
C6 N2 C10 . . 118.0(3)
C6 N2 Zn2 . . 120.8(2)
C10 N2 Zn2 . . 120.9(2)
O9 N3 O7 . . 122.3(3)
O9 N3 O8 . . 121.6(3)
O7 N3 O8 . . 116.1(3)
N1 C1 C2 . . 124.4(3)
N1 C1 H1 . . 117.8
C2 C1 H1 . . 117.8
C1 C2 C3 . . 118.7(3)
C1 C2 H2 . . 120.6
C3 C2 H2 . . 120.6
C4 C3 C2 . . 117.1(3)
C4 C3 C12 . 1_544 124.9(3)
C2 C3 C12 . 1_544 118.0(3)
C5 C4 C3 . . 119.8(3)
C5 C4 H4 . . 120.1
C3 C4 H4 . . 120.1
N1 C5 C4 . . 123.3(3)
N1 C5 H5 . . 118.3
C4 C5 H5 . . 118.3
N2 C6 C7 . . 122.7(3)
N2 C6 H6 . . 118.7
C7 C6 H6 . . 118.7
C6 C7 C8 . . 120.2(3)
C6 C7 H7 . . 119.9
C8 C7 H7 . . 119.9
C7 C8 C9 . . 117.0(3)
C7 C8 C11 . . 119.2(3)
C9 C8 C11 . . 123.7(3)
C10 C9 C8 . . 120.1(3)
C10 C9 H9 . . 120.0
C8 C9 H9 . . 120.0
N2 C10 C9 . . 122.0(3)
N2 C10 H10 . . 119.0
C9 C10 H10 . . 119.0
C12 C11 C8 . . 125.1(4)
C12 C11 H11 . . 117.5
C8 C11 H11 . . 117.5
C11 C12 C3 . 1_566 125.1(4)
C11 C12 H12 . . 117.5
C3 C12 H12 1_566 . 117.5
O1 C13 O2 . . 125.4(3)
O1 C13 C16 . 2_666 117.7(3)
O2 C13 C16 . 2_666 116.9(3)
O3 C14 O4 . . 125.0(3)
O3 C14 C15 . . 117.4(3)
O4 C14 C15 . . 117.7(3)
C14 C15 C16 . . 111.2(3)
C14 C15 H15A . . 109.4
C16 C15 H15A . . 109.4
C14 C15 H15B . . 109.4
C16 C15 H15B . . 109.4
H15A C15 H15B . . 108.0
C13 C16 C15 2_666 . 113.5(3)
C13 C16 H16A 2_666 . 108.9
C15 C16 H16A . . 108.9
C13 C16 H16B 2_666 . 108.9
C15 C16 H16B . . 108.9
H16A C16 H16B . . 107.7
O6 C17 O5 . . 121.8(3)
O6 C17 C18 . . 123.3(3)
O5 C17 C18 . . 114.7(3)
C17 C18 C18 . 2_567 112.5(4)
C17 C18 H18A . . 109.1
C18 C18 H18A 2_567 . 109.1
C17 C18 H18B . . 109.1
C18 C18 H18B 2_567 . 109.1
H18A C18 H18B . . 107.8

loop_
_geom_bond_atom_site_label_1
_geom_bond_atom_site_label_2
_geom_bond_site_symmetry_2
_geom_bond_distance
_geom_bond_publ_flag
Zn1 O1 . 2.002(2) y
Zn1 O3 . 2.023(3) y
Zn1 N1 . 2.102(3) y
Zn1 O8 . 2.182(3) y
Zn1 O7 . 2.210(3) y
Zn1 O5 . 2.233(2) y
Zn1 Zn2 . 3.1505(12) ?
Zn2 O4 . 1.940(3) y
Zn2 O2 . 1.968(2) y
Zn2 O5 . 1.977(2) y
Zn2 N2 . 2.001(3) y
O1 C13 . 1.261(4) ?
O2 C13 . 1.263(4) ?
O3 C14 . 1.254(4) ?
O4 C14 . 1.272(4) ?
O5 C17 . 1.321(4) ?
O6 C17 . 1.219(4) ?
O7 N3 . 1.273(4) ?
O8 N3 . 1.276(4) ?
O9 N3 . 1.224(4) ?
N1 C1 . 1.338(5) ?
N1 C5 . 1.343(4) ?
N2 C6 . 1.348(4) ?
N2 C10 . 1.352(4) ?
C1 C2 . 1.379(5) ?
C1 H1 . 0.9500 ?
C2 C3 . 1.403(5) ?
C2 H2 . 0.9500 ?
C3 C4 . 1.394(5) ?
C3 C12 1_544 1.458(5) y
C4 C5 . 1.382(5) ?
C4 H4 . 0.9500 ?
C5 H5 . 0.9500 ?
C6 C7 . 1.366(5) ?
C6 H6 . 0.9500 ?
C7 C8 . 1.394(5) ?
C7 H7 . 0.9500 ?
C8 C9 . 1.397(5) ?
C8 C11 . 1.463(5) ?
C9 C10 . 1.377(5) ?
C9 H9 . 0.9500 ?
C10 H10 . 0.9500 ?
C11 C12 . 1.336(5) y
C11 H11 . 0.9500 ?
C12 C3 1_566 1.458(5) y
C12 H12 . 0.9500 ?
C13 C16 2_666 1.504(5) y
C14 C15 . 1.512(5) ?
C15 C16 . 1.531(5) ?
C15 H15A . 0.9900 ?
C15 H15B . 0.9900 ?
C16 C13 2_666 1.504(5) y
C16 H16A . 0.9900 ?
C16 H16B . 0.9900 ?
C17 C18 . 1.510(5) ?
C18 C18 2_567 1.515(7) y
C18 H18A . 0.9900 ?
C18 H18B . 0.9900 ?

loop_
_geom_torsion_atom_site_label_1
_geom_torsion_atom_site_label_2
_geom_torsion_atom_site_label_3
_geom_torsion_atom_site_label_4
_geom_torsion_site_symmetry_1
_geom_torsion_site_symmetry_4
_geom_torsion
_geom_torsion_publ_flag
O1 Zn1 Zn2 O4 . . 111.76(10) ?
O3 Zn1 Zn2 O4 . . -5.05(10) ?
N1 Zn1 Zn2 O4 . . 39.81(17) ?
O8 Zn1 Zn2 O4 . . -91.43(10) ?
O7 Zn1 Zn2 O4 . . -158.14(10) ?
O5 Zn1 Zn2 O4 . . -137.05(12) ?
O1 Zn1 Zn2 O2 . . -0.45(10) ?
O3 Zn1 Zn2 O2 . . -117.26(11) ?
N1 Zn1 Zn2 O2 . . -72.40(17) ?
O8 Zn1 Zn2 O2 . . 156.35(10) ?
O7 Zn1 Zn2 O2 . . 89.64(11) ?
O5 Zn1 Zn2 O2 . . 110.74(13) ?
O1 Zn1 Zn2 O5 . . -111.19(13) ?
O3 Zn1 Zn2 O5 . . 132.00(13) ?
N1 Zn1 Zn2 O5 . . 176.86(18) ?
O7 Zn1 Zn2 O5 . . -21.10(12) ?
O1 Zn1 Zn2 N2 . . -102.1(2) ?
O3 Zn1 Zn2 N2 . . 141.1(2) ?
N1 Zn1 Zn2 N2 . . -174.0(3) ?
O8 Zn1 Zn2 N2 . . 54.7(2) ?
O7 Zn1 Zn2 N2 . . -12.0(2) ?
O5 Zn1 Zn2 N2 . . 9.1(2) ?
O3 Zn1 O1 C13 . . 61.1(3) ?
N1 Zn1 O1 C13 . . 151.6(3) ?
O8 Zn1 O1 C13 . . -103.7(4) ?
O7 Zn1 O1 C13 . . -118.9(3) ?
O5 Zn1 O1 C13 . . -32.3(3) ?
Zn2 Zn1 O1 C13 . . 3.2(3) ?
O4 Zn2 O2 C13 . . -84.9(3) ?
O5 Zn2 O2 C13 . . 40.0(3) ?
N2 Zn2 O2 C13 . . 151.8(3) ?
Zn1 Zn2 O2 C13 . . -1.6(3) ?
O1 Zn1 O3 C14 . . -46.1(4) ?
N1 Zn1 O3 C14 . . -141.0(4) ?
O8 Zn1 O3 C14 . . 128.2(3) ?
O7 Zn1 O3 C14 . . 134.0(3) ?
O5 Zn1 O3 C14 . . 43.9(3) ?
Zn2 Zn1 O3 C14 . . 16.2(3) ?
O2 Zn2 O4 C14 . . 79.3(3) ?
O5 Zn2 O4 C14 . . -33.0(3) ?
N2 Zn2 O4 C14 . . -164.1(2) ?
Zn1 Zn2 O4 C14 . . 0.2(2) ?
O4 Zn2 O5 C17 . . -77.6(2) ?
O2 Zn2 O5 C17 . . 162.8(2) ?
N2 Zn2 O5 C17 . . 55.8(2) ?
Zn1 Zn2 O5 C17 . . -128.5(2) ?
O4 Zn2 O5 Zn1 . . 50.86(13) ?
O2 Zn2 O5 Zn1 . . -68.73(11) ?
N2 Zn2 O5 Zn1 . . -175.74(10) ?
O1 Zn1 O5 C17 . . 179.4(3) ?
O3 Zn1 O5 C17 . . 73.6(3) ?
O8 Zn1 O5 C17 . . -21.8(3) ?
O7 Zn1 O5 C17 . . -81.0(3) ?
Zn2 Zn1 O5 C17 . . 116.5(3) ?
O1 Zn1 O5 Zn2 . . 62.87(11) ?
O3 Zn1 O5 Zn2 . . -42.88(11) ?
O8 Zn1 O5 Zn2 . . -138.38(11) ?
O7 Zn1 O5 Zn2 . . 162.47(10) ?
O1 Zn1 O7 N3 . . 174.02(18) ?
O3 Zn1 O7 N3 . . -6.1(3) ?
N1 Zn1 O7 N3 . . -91.11(19) ?
O8 Zn1 O7 N3 . . 0.71(17) ?
O5 Zn1 O7 N3 . . 85.64(19) ?
Zn2 Zn1 O7 N3 . . 98.62(18) ?
O1 Zn1 O8 N3 . . -18.3(3) ?
O3 Zn1 O8 N3 . . 176.38(18) ?
N1 Zn1 O8 N3 . . 87.19(19) ?
O7 Zn1 O8 N3 . . -0.71(17) ?
O5 Zn1 O8 N3 . . -90.55(18) ?
Zn2 Zn1 O8 N3 . . -117.16(17) ?
O1 Zn1 N1 C1 . . -164.4(3) ?
O3 Zn1 N1 C1 . . -58.7(3) ?
O8 Zn1 N1 C1 . . 37.2(3) ?
O7 Zn1 N1 C1 . . 96.1(3) ?
Zn2 Zn1 N1 C1 . . -98.8(3) ?
O1 Zn1 N1 C5 . . 11.8(3) ?
O3 Zn1 N1 C5 . . 117.6(3) ?
O8 Zn1 N1 C5 . . -146.6(3) ?
O7 Zn1 N1 C5 . . -87.6(3) ?
Zn2 Zn1 N1 C5 . . 77.4(3) ?
O4 Zn2 N2 C6 . . -142.7(3) ?
O2 Zn2 N2 C6 . . -21.4(3) ?
O5 Zn2 N2 C6 . . 81.8(3) ?
Zn1 Zn2 N2 C6 . . 75.0(4) ?
O4 Zn2 N2 C10 . . 42.6(3) ?
O2 Zn2 N2 C10 . . 163.9(3) ?
O5 Zn2 N2 C10 . . -93.0(3) ?
Zn1 Zn2 N2 C10 . . -99.7(3) ?
Zn1 O7 N3 O9 . . 179.6(3) ?
Zn1 O7 N3 O8 . . -1.2(3) ?
Zn1 O8 N3 O9 . . -179.6(3) ?
Zn1 O8 N3 O7 . . 1.2(3) ?
C5 N1 C1 C2 . . -0.1(6) ?
Zn1 N1 C1 C2 . . 176.4(3) ?
N1 C1 C2 C3 . . 1.2(6) ?
C1 C2 C3 C4 . . -1.1(5) ?
C1 C2 C3 C12 . 1_544 177.0(3) ?
C2 C3 C4 C5 . . 0.1(5) ?
C12 C3 C4 C5 1_544 . -177.8(3) ?
C1 N1 C5 C4 . . -1.0(5) ?
Zn1 N1 C5 C4 . . -177.4(3) ?
C3 C4 C5 N1 . . 1.0(5) ?
C10 N2 C6 C7 . . -0.1(5) ?
Zn2 N2 C6 C7 . . -174.9(3) ?
N2 C6 C7 C8 . . -0.1(6) ?
C6 C7 C8 C9 . . -0.4(5) ?
C6 C7 C8 C11 . . 180.0(3) ?
C7 C8 C9 C10 . . 0.9(5) ?
C11 C8 C9 C10 . . -179.5(3) ?
C6 N2 C10 C9 . . 0.6(6) ?
Zn2 N2 C10 C9 . . 175.5(3) ?
C8 C9 C10 N2 . . -1.0(6) ?
C7 C8 C11 C12 . . -173.5(4) ?
C9 C8 C11 C12 . . 6.9(6) ?
C8 C11 C12 C3 . 1_566 177.7(3) y
Zn1 O1 C13 O2 . . -5.8(6) ?
Zn1 O1 C13 C16 . 2_666 173.9(2) ?
Zn2 O2 C13 O1 . . 4.4(5) ?
Zn2 O2 C13 C16 . 2_666 -175.3(2) ?
Zn1 O3 C14 O4 . . -22.4(6) ?
Zn1 O3 C14 C15 . . 157.5(3) ?
Zn2 O4 C14 O3 . . 8.8(4) ?
Zn2 O4 C14 C15 . . -171.1(2) ?
O3 C14 C15 C16 . . -37.5(4) ?
O4 C14 C15 C16 . . 142.4(3) ?
C14 C15 C16 C13 . 2_666 -57.7(4) y
Zn2 O5 C17 O6 . . 23.1(4) ?
Zn1 O5 C17 O6 . . -88.0(4) ?
Zn2 O5 C17 C18 . . -152.0(3) ?
Zn1 O5 C17 C18 . . 96.9(3) ?
O6 C17 C18 C18 . 2_567 30.6(6) ?
O5 C17 C18 C18 . 2_567 -154.4(4) ?
